data_7107708
loop_
_publ_author_name
'Yuncong Chen'
'Chrengcheng Zhu'
'Zhenghao Yang'
'Jing Li'
'Yang Jiao'
'Weijiang He'
'Junjie Chen'
'Zijian Guo'

_publ_section_title
;
 A new 'turn-on' chemodosimeter for Hg2+: ICT fluorophore formation via
 Hg2+-induced carbaldehyde recovery from 1,3_dithiane
;
_journal_name_full Chem.Commun.
_journal_page_first 5094
_journal_paper_doi 10.1039/c2cc31217d
_journal_volume 48
_journal_year 2012
_chemical_formula_sum 'C11 H13 N3 O S2'
_chemical_formula_weight 267.36
_chemical_name_systematic
;
?
;
_space_group_IT_number 62
_symmetry_cell_setting orthorhombic
_symmetry_space_group_name_Hall '-P 2ac 2n'
_symmetry_space_group_name_H-M 'P n m a'
_atom_sites_solution_hydrogens geom
_atom_sites_solution_primary direct
_atom_sites_solution_secondary difmap
_audit_creation_method SHELXL-97
_cell_angle_alpha 90.00
_cell_angle_beta 90.00
_cell_angle_gamma 90.00
_cell_formula_units_Z 8
_cell_length_a 17.6742(11)
_cell_length_b 7.0921(13)
_cell_length_c 19.3659(14)
_cell_measurement_reflns_used 2739
_cell_measurement_temperature 291(2)
_cell_measurement_theta_max 22.74
_cell_measurement_theta_min 2.30
_cell_volume 2427.5(5)
_computing_structure_refinement 'SHELXL-97 (Sheldrick, 1997)'
_computing_structure_solution 'SHELXS-97 (Sheldrick, 1990)'
_diffrn_ambient_temperature 291(2)
_diffrn_measured_fraction_theta_full 0.999
_diffrn_measured_fraction_theta_max 0.999
_diffrn_radiation_monochromator graphite
_diffrn_radiation_source 'fine-focus sealed tube'
_diffrn_radiation_type MoK\a
_diffrn_radiation_wavelength 0.71073
_diffrn_reflns_av_R_equivalents 0.0651
_diffrn_reflns_av_sigmaI/netI 0.0422
_diffrn_reflns_limit_h_max 21
_diffrn_reflns_limit_h_min -19
_diffrn_reflns_limit_k_max 8
_diffrn_reflns_limit_k_min -8
_diffrn_reflns_limit_l_max 19
_diffrn_reflns_limit_l_min -23
_diffrn_reflns_number 12993
_diffrn_reflns_theta_full 26.00
_diffrn_reflns_theta_max 26.00
_diffrn_reflns_theta_min 2.10
_exptl_absorpt_coefficient_mu 0.425
_exptl_absorpt_correction_T_max 0.9668
_exptl_absorpt_correction_T_min 0.9508
_exptl_absorpt_correction_type multi-scan
_exptl_absorpt_process_details Sadabs;bruker,2000
_exptl_crystal_density_diffrn 1.463
_exptl_crystal_density_method 'not measured'
_exptl_crystal_F_000 1120
_exptl_crystal_size_max 0.12
_exptl_crystal_size_mid 0.10
_exptl_crystal_size_min 0.08
_refine_diff_density_max 0.406
_refine_diff_density_min -0.375
_refine_diff_density_rms 0.069
_refine_ls_extinction_method none
_refine_ls_goodness_of_fit_ref 1.046
_refine_ls_hydrogen_treatment constr
_refine_ls_matrix_type full
_refine_ls_number_parameters 193
_refine_ls_number_reflns 2590
_refine_ls_number_restraints 0
_refine_ls_restrained_S_all 1.046
_refine_ls_R_factor_all 0.0768
_refine_ls_R_factor_gt 0.0581
_refine_ls_shift/su_max 0.000
_refine_ls_shift/su_mean 0.000
_refine_ls_structure_factor_coef Fsqd
_refine_ls_weighting_details 'calc w=1/[\s^2^(Fo^2^)+(0.0700P)^2^+1.9900P] where P=(Fo^2^+2Fc^2^)/3'
_refine_ls_weighting_scheme calc
_refine_ls_wR_factor_gt 0.1444
_refine_ls_wR_factor_ref 0.1510
_reflns_number_gt 1941
_reflns_number_total 2590
_reflns_threshold_expression >2sigma(I)
_cod_data_source_file c2cc31217d.txt
_cod_data_source_block 1
_cod_original_sg_symbol_H-M Pnma
_cod_database_code 7107708

loop_
_symmetry_equiv_pos_as_xyz
'x, y, z'
'-x+1/2, -y, z+1/2'
'-x, y+1/2, -z'
'x+1/2, -y+1/2, -z+1/2'
'-x, -y, -z'
'x-1/2, y, -z-1/2'
'x, -y-1/2, z'
'-x-1/2, y-1/2, z-1/2'

loop_
_atom_site_label
_atom_site_type_symbol
_atom_site_fract_x
_atom_site_fract_y
_atom_site_fract_z
_atom_site_U_iso_or_equiv
_atom_site_adp_type
_atom_site_occupancy
_atom_site_symmetry_multiplicity
_atom_site_calc_flag
_atom_site_refinement_flags
C1 C 0.8668(2) 0.2500 0.3588(2) 0.0335(9) Uani 1 2 d S
C3 C 0.7150(2) 0.2500 0.3892(2) 0.0353(10) Uani 1 2 d S
H3 H 0.6644 0.2500 0.4023 0.042 Uiso 1 2 calc SR
C4 C 0.8469(2) 0.2500 0.4297(2) 0.0364(10) Uani 1 2 d S
C5 C 0.7310(2) 0.2500 0.3202(2) 0.0391(10) Uani 1 2 d S
C6 C 0.8113(2) 0.2500 0.3050(2) 0.0355(10) Uani 1 2 d S
C7 C 0.7708(3) 0.2500 0.4423(2) 0.0401(10) Uani 1 2 d S
H7 H 0.7546 0.2500 0.4880 0.048 Uiso 1 2 calc SR
C11 C 0.9062(2) 0.2500 0.4843(2) 0.0335(9) Uani 1 2 d S
H11 H 0.9559 0.2500 0.4619 0.040 Uiso 1 2 calc SR
C12 C 0.6909(3) 0.2500 0.1978(2) 0.0439(12) Uani 1 2 d S
H12A H 0.7444 0.2500 0.1892 0.066 Uiso 1 2 calc SR
H12B H 0.6687 0.3605 0.1776 0.066 Uiso 0.50 1 calc PR
H12C H 0.6687 0.1395 0.1776 0.066 Uiso 0.50 1 calc PR
C13 C 0.5981(2) 0.2500 0.2887(2) 0.0409(11) Uani 1 2 d S
H13A H 0.5673 0.2500 0.2479 0.061 Uiso 1 2 d SR
H13B H 0.5874 0.3605 0.3156 0.061 Uiso 0.50 1 d PR
H13C H 0.5874 0.1395 0.3156 0.061 Uiso 0.50 1 d PR
C14 C 0.9597(2) 0.1430(5) 0.60632(17) 0.0455(8) Uani 1 1 d .
H14A H 0.9427 0.0984 0.6511 0.055 Uiso 1 1 calc R
H14B H 1.0111 0.0984 0.5995 0.055 Uiso 1 1 calc R
C15 C 0.3377(2) 0.2500 0.6218(2) 0.0364(10) Uani 1 2 d S
C18 C 0.3077(2) 0.2500 0.6902(2) 0.0378(10) Uani 1 2 d S
C19 C 0.1841(3) 0.2500 0.6431(2) 0.0419(11) Uani 1 2 d S
H19 H 0.1317 0.2500 0.6470 0.050 Uiso 1 2 calc SR
C20 C 0.2907(3) 0.2500 0.5624(3) 0.0431(11) Uani 1 2 d S
C22 C 0.2157(3) 0.2500 0.5762(3) 0.0474(12) Uani 1 2 d S
H22 H 0.1826 0.2500 0.5389 0.057 Uiso 1 2 calc SR
C23 C 0.3190(3) 0.2500 0.4903(3) 0.0439(11) Uani 1 2 d S
H23 H 0.2749 0.2500 0.4596 0.053 Uiso 1 2 calc SR
C25 C 0.2263(3) 0.2500 0.7028(2) 0.0406(11) Uani 1 2 d S
C26 C 0.1143(3) 0.2500 0.7755(3) 0.0457(12) Uani 1 2 d S
H26A H 0.1017 0.2500 0.8237 0.069 Uiso 1 2 d SR
H26B H 0.0937 0.1395 0.7540 0.069 Uiso 0.50 1 d PR
H26C H 0.0937 0.3605 0.7540 0.069 Uiso 0.50 1 d PR
C27 C 0.4517(2) 0.1434(5) 0.43223(18) 0.0487(9) Uani 1 1 d .
H27A H 0.4969 0.1002 0.4559 0.058 Uiso 1 1 calc R
H27B H 0.4548 0.1002 0.3848 0.058 Uiso 1 1 calc R
C28 C 0.2379(3) 0.2500 0.8301(2) 0.0409(11) Uani 1 2 d S
H28A H 0.2911 0.2500 0.8203 0.061 Uiso 1 2 calc SR
H28B H 0.2252 0.1395 0.8563 0.061 Uiso 0.50 1 calc PR
H28C H 0.2252 0.3605 0.8563 0.061 Uiso 0.50 1 calc PR
N1 N 0.6777(2) 0.2500 0.26937(19) 0.0377(9) Uani 1 2 d S
N2 N 0.8464(2) 0.2500 0.2450(2) 0.0431(9) Uani 1 2 d S
N3 N 0.9341(2) 0.2500 0.3317(2) 0.0384(9) Uani 1 2 d S
N4 N 0.1967(2) 0.2500 0.7673(2) 0.0461(10) Uani 1 2 d S
N5 N 0.3635(2) 0.2500 0.7344(2) 0.0415(9) Uani 1 2 d S
N6 N 0.4121(2) 0.2500 0.6248(2) 0.0398(9) Uani 1 2 d S
O1 O 0.92202(18) 0.2500 0.26137(16) 0.0395(7) Uani 1 2 d S
O2 O 0.42773(17) 0.2500 0.69491(17) 0.0408(7) Uani 1 2 d S
S1 S 0.90050(6) 0.04565(14) 0.54096(5) 0.0504(3) Uani 1 1 d .
S2 S 0.37578(5) 0.04106(13) 0.46966(5) 0.0450(3) Uani 1 1 d .

loop_
_atom_site_aniso_label
_atom_site_aniso_U_11
_atom_site_aniso_U_22
_atom_site_aniso_U_33
_atom_site_aniso_U_23
_atom_site_aniso_U_13
_atom_site_aniso_U_12
C1 0.025(2) 0.039(2) 0.037(2) 0.000 -0.0022(17) 0.000
C3 0.0149(19) 0.044(3) 0.047(3) 0.000 0.0006(18) 0.000
C4 0.029(2) 0.044(3) 0.036(2) 0.000 0.0015(18) 0.000
C5 0.025(2) 0.046(3) 0.047(3) 0.000 -0.0032(19) 0.000
C6 0.031(2) 0.042(3) 0.033(2) 0.000 0.0015(18) 0.000
C7 0.037(3) 0.044(3) 0.039(2) 0.000 0.009(2) 0.000
C11 0.029(2) 0.035(2) 0.036(2) 0.000 0.0000(18) 0.000
C12 0.045(3) 0.048(3) 0.038(3) 0.000 -0.019(2) 0.000
C13 0.025(2) 0.055(3) 0.043(3) 0.000 -0.0128(19) 0.000
C14 0.0475(19) 0.046(2) 0.0434(18) -0.0082(15) -0.0168(15) 0.0175(16)
C15 0.026(2) 0.044(3) 0.039(2) 0.000 -0.0022(18) 0.000
C18 0.027(2) 0.042(3) 0.045(2) 0.000 -0.0032(19) 0.000
C19 0.025(2) 0.052(3) 0.049(3) 0.000 -0.002(2) 0.000
C20 0.038(3) 0.045(3) 0.046(3) 0.000 -0.007(2) 0.000
C22 0.033(3) 0.059(3) 0.051(3) 0.000 -0.014(2) 0.000
C23 0.046(3) 0.041(3) 0.045(3) 0.000 -0.009(2) 0.000
C25 0.033(2) 0.044(3) 0.045(3) 0.000 0.0038(19) 0.000
C26 0.047(3) 0.046(3) 0.044(3) 0.000 0.010(2) 0.000
C27 0.052(2) 0.048(2) 0.0464(19) 0.0248(16) 0.0170(16) 0.0181(17)
C28 0.039(3) 0.045(3) 0.039(3) 0.000 0.014(2) 0.000
N1 0.0289(19) 0.044(2) 0.040(2) 0.000 -0.0151(16) 0.000
N2 0.039(2) 0.047(2) 0.043(2) 0.000 0.0004(18) 0.000
N3 0.0275(19) 0.044(2) 0.043(2) 0.000 0.0055(16) 0.000
N4 0.043(2) 0.043(2) 0.052(2) 0.000 0.0129(19) 0.000
N5 0.034(2) 0.047(2) 0.043(2) 0.000 -0.0033(17) 0.000
N6 0.032(2) 0.041(2) 0.047(2) 0.000 -0.0030(17) 0.000
O1 0.0361(18) 0.0413(18) 0.0410(18) 0.000 0.0082(14) 0.000
O2 0.0260(16) 0.0433(18) 0.0529(19) 0.000 -0.0097(14) 0.000
S1 0.0551(6) 0.0531(6) 0.0432(5) 0.0071(4) -0.0118(4) -0.0041(4)
S2 0.0428(5) 0.0440(5) 0.0483(5) -0.0191(4) 0.0168(4) -0.0049(4)

loop_
_atom_type_symbol
_atom_type_description
_atom_type_scat_dispersion_real
_atom_type_scat_dispersion_imag
_atom_type_scat_source
C C 0.0033 0.0016 'International Tables Vol C Tables 4.2.6.8 and 6.1.1.4'
H H 0.0000 0.0000 'International Tables Vol C Tables 4.2.6.8 and 6.1.1.4'
N N 0.0061 0.0033 'International Tables Vol C Tables 4.2.6.8 and 6.1.1.4'
O O 0.0106 0.0060 'International Tables Vol C Tables 4.2.6.8 and 6.1.1.4'
S S 0.1246 0.1234 'International Tables Vol C Tables 4.2.6.8 and 6.1.1.4'

loop_
_geom_angle_atom_site_label_1
_geom_angle_atom_site_label_2
_geom_angle_atom_site_label_3
_geom_angle
_geom_angle_site_symmetry_1
_geom_angle_site_symmetry_3
N3 C1 C4 128.2(4) . .
N3 C1 C6 109.4(4) . .
C4 C1 C6 122.3(4) . .
C5 C3 C7 124.2(4) . .
C5 C3 H3 117.9 . .
C7 C3 H3 117.9 . .
C7 C4 C1 114.7(4) . .
C7 C4 C11 124.4(4) . .
C1 C4 C11 120.9(4) . .
N1 C5 C3 124.2(4) . .
N1 C5 C6 122.1(4) . .
C3 C5 C6 113.7(4) . .
N2 C6 C1 108.6(4) . .
N2 C6 C5 129.8(4) . .
C1 C6 C5 121.6(4) . .
C4 C7 C3 123.5(4) . .
C4 C7 H7 118.2 . .
C3 C7 H7 118.2 . .
C4 C11 S1 112.92(19) . 7_565
C4 C11 S1 112.92(19) . .
S1 C11 S1 105.6(2) 7_565 .
C4 C11 H11 108.4 . .
S1 C11 H11 108.4 7_565 .
S1 C11 H11 108.4 . .
N1 C12 H12A 109.5 . .
N1 C12 H12B 109.5 . .
H12A C12 H12B 109.5 . .
N1 C12 H12C 109.5 . .
H12A C12 H12C 109.5 . .
H12B C12 H12C 109.5 . .
N1 C13 H13A 109.7 . .
N1 C13 H13B 109.3 . .
H13A C13 H13B 109.5 . .
N1 C13 H13C 109.3 . .
H13A C13 H13C 109.5 . .
H13B C13 H13C 109.5 . .
C14 C14 S1 112.80(12) 7_565 .
C14 C14 H14A 109.0 7_565 .
S1 C14 H14A 109.0 . .
C14 C14 H14B 109.0 7_565 .
S1 C14 H14B 109.0 . .
H14A C14 H14B 107.8 . .
N6 C15 C20 128.3(4) . .
N6 C15 C18 109.3(4) . .
C20 C15 C18 122.4(4) . .
N5 C18 C15 109.2(4) . .
N5 C18 C25 129.4(5) . .
C15 C18 C25 121.5(4) . .
C25 C19 C22 123.9(4) . .
C25 C19 H19 118.1 . .
C22 C19 H19 118.1 . .
C22 C20 C15 114.4(4) . .
C22 C20 C23 121.1(4) . .
C15 C20 C23 124.5(4) . .
C20 C22 C19 124.8(4) . .
C20 C22 H22 117.6 . .
C19 C22 H22 117.6 . .
C20 C23 S2 112.9(2) . 7_565
C20 C23 S2 112.9(2) . .
S2 C23 S2 107.8(3) 7_565 .
C20 C23 H23 107.6 . .
S2 C23 H23 107.6 7_565 .
S2 C23 H23 107.6 . .
N4 C25 C19 124.5(5) . .
N4 C25 C18 122.4(4) . .
C19 C25 C18 113.1(4) . .
N4 C26 H26A 109.6 . .
N4 C26 H26B 109.4 . .
H26A C26 H26B 109.5 . .
N4 C26 H26C 109.4 . .
H26A C26 H26C 109.5 . .
H26B C26 H26C 109.5 . .
C27 C27 S2 115.44(12) 7_565 .
C27 C27 H27A 108.4 7_565 .
S2 C27 H27A 108.4 . .
C27 C27 H27B 108.4 7_565 .
S2 C27 H27B 108.4 . .
H27A C27 H27B 107.5 . .
N4 C28 H28A 109.5 . .
N4 C28 H28B 109.5 . .
H28A C28 H28B 109.5 . .
N4 C28 H28C 109.5 . .
H28A C28 H28C 109.5 . .
H28B C28 H28C 109.5 . .
C5 N1 C12 126.7(4) . .
C5 N1 C13 118.9(4) . .
C12 N1 C13 114.5(3) . .
C6 N2 O1 104.8(4) . .
C1 N3 O1 104.9(3) . .
C25 N4 C28 126.4(4) . .
C25 N4 C26 118.9(4) . .
C28 N4 C26 114.7(4) . .
C18 N5 O2 105.1(4) . .
C15 N6 O2 104.0(4) . .
N2 O1 N3 112.2(3) . .
N5 O2 N6 112.5(3) . .
C14 S1 C11 95.00(18) . .
C27 S2 C23 100.43(19) . .

loop_
_geom_bond_atom_site_label_1
_geom_bond_atom_site_label_2
_geom_bond_distance
_geom_bond_site_symmetry_2
C1 N3 1.299(6) .
C1 C4 1.419(6) .
C1 C6 1.431(6) .
C3 C5 1.366(7) .
C3 C7 1.426(6) .
C3 H3 0.9300 .
C4 C7 1.366(6) .
C4 C11 1.489(6) .
C5 N1 1.362(6) .
C5 C6 1.449(6) .
C6 N2 1.316(6) .
C7 H7 0.9300 .
C11 S1 1.820(3) 7_565
C11 S1 1.820(3) .
C11 H11 0.9800 .
C12 N1 1.406(6) .
C12 H12A 0.9600 .
C12 H12B 0.9600 .
C12 H12C 0.9600 .
C13 N1 1.455(6) .
C13 H13A 0.9600 .
C13 H13B 0.9600 .
C13 H13C 0.9600 .
C14 C14 1.518(7) 7_565
C14 S1 1.782(3) .
C14 H14A 0.9700 .
C14 H14B 0.9700 .
C15 N6 1.317(6) .
C15 C20 1.419(6) .
C15 C18 1.426(6) .
C18 N5 1.306(6) .
C18 C25 1.460(6) .
C19 C25 1.377(7) .
C19 C22 1.410(7) .
C19 H19 0.9300 .
C20 C22 1.353(7) .
C20 C23 1.483(7) .
C22 H22 0.9300 .
C23 S2 1.833(3) 7_565
C23 S2 1.833(3) .
C23 H23 0.9800 .
C25 N4 1.354(6) .
C26 N4 1.464(6) .
C26 H26A 0.9600 .
C26 H26B 0.9600 .
C26 H26C 0.9600 .
C27 C27 1.512(7) 7_565
C27 S2 1.689(4) .
C27 H27A 0.9700 .
C27 H27B 0.9700 .
C28 N4 1.418(6) .
C28 H28A 0.9600 .
C28 H28B 0.9600 .
C28 H28C 0.9600 .
N2 O1 1.374(5) .
N3 O1 1.378(5) .
N5 O2 1.368(5) .
N6 O2 1.385(5) .

loop_
_geom_torsion_atom_site_label_1
_geom_torsion_atom_site_label_2
_geom_torsion_atom_site_label_3
_geom_torsion_atom_site_label_4
_geom_torsion
_geom_torsion_site_symmetry_1
_geom_torsion_site_symmetry_4
N3 C1 C4 C7 180.0 . .
C6 C1 C4 C7 0.0 . .
N3 C1 C4 C11 0.0 . .
C6 C1 C4 C11 180.0 . .
C7 C3 C5 N1 180.0 . .
C7 C3 C5 C6 0.0 . .
N3 C1 C6 N2 0.0 . .
C4 C1 C6 N2 180.0 . .
N3 C1 C6 C5 180.0 . .
C4 C1 C6 C5 0.0 . .
N1 C5 C6 N2 0.0 . .
C3 C5 C6 N2 180.0 . .
N1 C5 C6 C1 180.0 . .
C3 C5 C6 C1 0.0 . .
C1 C4 C7 C3 0.0 . .
C11 C4 C7 C3 180.0 . .
C5 C3 C7 C4 0.0 . .
C7 C4 C11 S1 -59.8(2) . 7_565
C1 C4 C11 S1 120.2(2) . 7_565
C7 C4 C11 S1 59.8(2) . .
C1 C4 C11 S1 -120.2(2) . .
N6 C15 C18 N5 0.000(1) . .
C20 C15 C18 N5 180.0 . .
N6 C15 C18 C25 180.000(1) . .
C20 C15 C18 C25 0.000(1) . .
N6 C15 C20 C22 180.0 . .
C18 C15 C20 C22 0.000(1) . .
N6 C15 C20 C23 0.000(1) . .
C18 C15 C20 C23 180.0 . .
C15 C20 C22 C19 0.000(1) . .
C23 C20 C22 C19 180.0 . .
C25 C19 C22 C20 0.000(1) . .
C22 C20 C23 S2 118.7(2) . 7_565
C15 C20 C23 S2 -61.3(2) . 7_565
C22 C20 C23 S2 -118.7(2) . .
C15 C20 C23 S2 61.3(2) . .
C22 C19 C25 N4 180.000(1) . .
C22 C19 C25 C18 0.000(1) . .
N5 C18 C25 N4 0.000(2) . .
C15 C18 C25 N4 180.000(1) . .
N5 C18 C25 C19 180.000(1) . .
C15 C18 C25 C19 0.000(1) . .
C3 C5 N1 C12 180.0 . .
C6 C5 N1 C12 0.0 . .
C3 C5 N1 C13 0.0 . .
C6 C5 N1 C13 180.0 . .
C1 C6 N2 O1 0.0 . .
C5 C6 N2 O1 180.0 . .
C4 C1 N3 O1 180.0 . .
C6 C1 N3 O1 0.0 . .
C19 C25 N4 C28 180.000(1) . .
C18 C25 N4 C28 0.000(2) . .
C19 C25 N4 C26 0.000(1) . .
C18 C25 N4 C26 180.000(1) . .
C15 C18 N5 O2 0.0 . .
C25 C18 N5 O2 180.0 . .
C20 C15 N6 O2 180.0 . .
C18 C15 N6 O2 0.0 . .
C6 N2 O1 N3 0.0 . .
C1 N3 O1 N2 0.0 . .
C18 N5 O2 N6 0.0 . .
C15 N6 O2 N5 0.0 . .
C14 C14 S1 C11 25.33(15) 7_565 .
C4 C11 S1 C14 -164.5(3) . .
S1 C11 S1 C14 -40.7(2) 7_565 .
C27 C27 S2 C23 3.99(19) 7_565 .
C20 C23 S2 C27 -131.6(3) . .
S2 C23 S2 C27 -6.1(3) 7_565 .
